data_1512060
loop_
_publ_author_name
'Martinez-Solorio, Dionicio'
'Hoye, Adam T.'
'Nguyen, Minh H.'
'Smith, Amos B.'

_publ_section_title
;
 The Design, Synthesis and Validation of Recoverable and Readily Reusable
 Siloxane Transfer Agents for Pd-Catalyzed Cross-Coupling Reactions
;
_journal_issue 10
_journal_name_full 'Organic Letters'
_journal_page_first 2454
_journal_paper_doi 10.1021/ol400922j
_journal_volume 15
_journal_year 2013
_chemical_formula_sum 'C15 H16 O Si'
_chemical_formula_weight 240.37
_space_group_IT_number 14
_symmetry_cell_setting monoclinic
_symmetry_Int_Tables_number 14
_symmetry_space_group_name_Hall '-P 2ybc'
_symmetry_space_group_name_H-M 'P 1 21/c 1'
_atom_sites_solution_hydrogens geom
_atom_sites_solution_primary direct
_audit_creation_method SHELXL-97
_cell_angle_alpha 90.00
_cell_angle_beta 98.293(2)
_cell_angle_gamma 90.00
_cell_formula_units_Z 4
_cell_length_a 11.4541(6)
_cell_length_b 7.2648(3)
_cell_length_c 16.2468(7)
_cell_measurement_temperature 143(1)
_cell_volume 1337.79(11)
_computing_data_collection 'Bruker APEX2'
_computing_data_reduction 'Bruker SAINT'
_computing_structure_refinement 'SHELXL-97 (Sheldrick, 2008)'
_computing_structure_solution 'SHELXS-97 (Sheldrick, 2008)'
_diffrn_ambient_temperature 143(1)
_diffrn_measured_fraction_theta_full 0.995
_diffrn_measured_fraction_theta_max 0.995
_diffrn_measurement_device 'CCD Area Detector'
_diffrn_measurement_device_type 'Bruker APEXII'
_diffrn_measurement_method 'phi and omega scans'
_diffrn_radiation_monochromator graphite
_diffrn_radiation_source 'sealed tube'
_diffrn_radiation_type MoK\a
_diffrn_radiation_wavelength 0.71073
_diffrn_reflns_av_R_equivalents 0.0218
_diffrn_reflns_av_sigmaI/netI 0.0120
_diffrn_reflns_limit_h_max 13
_diffrn_reflns_limit_h_min -13
_diffrn_reflns_limit_k_max 8
_diffrn_reflns_limit_k_min -8
_diffrn_reflns_limit_l_max 19
_diffrn_reflns_limit_l_min -18
_diffrn_reflns_number 16354
_diffrn_reflns_theta_full 25.18
_diffrn_reflns_theta_max 25.18
_diffrn_reflns_theta_min 2.53
_exptl_absorpt_coefficient_mu 0.157
_exptl_absorpt_correction_T_max 0.7452
_exptl_absorpt_correction_T_min 0.6908
_exptl_absorpt_correction_type multi-scan
_exptl_absorpt_process_details '(SADABS; Sheldrick, 2007)'
_exptl_crystal_density_diffrn 1.193
_exptl_crystal_density_method 'not measured'
_exptl_crystal_F_000 512
_exptl_crystal_size_max 0.48
_exptl_crystal_size_mid 0.24
_exptl_crystal_size_min 0.08
_refine_diff_density_max 0.280
_refine_diff_density_min -0.294
_refine_diff_density_rms 0.037
_refine_ls_extinction_method none
_refine_ls_goodness_of_fit_ref 1.056
_refine_ls_hydrogen_treatment constr
_refine_ls_matrix_type full
_refine_ls_number_parameters 157
_refine_ls_number_reflns 2393
_refine_ls_number_restraints 0
_refine_ls_restrained_S_all 1.056
_refine_ls_R_factor_all 0.0345
_refine_ls_R_factor_gt 0.0314
_refine_ls_shift/su_max 0.002
_refine_ls_shift/su_mean 0.000
_refine_ls_structure_factor_coef Fsqd
_refine_ls_weighting_details 'calc w=1/[\s^2^(Fo^2^)+(0.0428P)^2^+0.6032P] where P=(Fo^2^+2Fc^2^)/3'
_refine_ls_weighting_scheme calc
_refine_ls_wR_factor_gt 0.0838
_refine_ls_wR_factor_ref 0.0864
_reflns_number_gt 2187
_reflns_number_total 2393
_reflns_threshold_expression >2sigma(I)
_cod_data_source_file ol400922j_si_001.cif
_cod_data_source_block shelxl
_cod_depositor_comments
;
The following automatic conversions were performed:
'_atom_site_symetry_multiplicity' tag replaced with
'_atom_site_symmetry_multiplicity'.

Automatic conversion script
Id: cif_correct_tags 1440 2010-10-19 06:21:57Z saulius 
;
_cod_original_sg_symbol_H-M 'P 21/c     '
_cod_database_code 1512060

loop_
_symmetry_equiv_pos_as_xyz
'x, y, z'
'-x, y+1/2, -z+1/2'
'-x, -y, -z'
'x, -y-1/2, z-1/2'

loop_
_atom_site_label
_atom_site_type_symbol
_atom_site_fract_x
_atom_site_fract_y
_atom_site_fract_z
_atom_site_U_iso_or_equiv
_atom_site_adp_type
_atom_site_occupancy
_atom_site_symmetry_multiplicity
_atom_site_calc_flag
_atom_site_refinement_flags
C1 C 0.21662(12) 0.80355(19) 0.57188(9) 0.0260(3) Uani 1 1 d .
C2 C 0.16266(13) 0.8933(2) 0.50037(9) 0.0325(3) Uani 1 1 d .
H2 H 0.0861 0.8619 0.4775 0.043 Uiso 1 1 calc R
C3 C 0.22224(13) 1.0283(2) 0.46345(9) 0.0348(3) Uani 1 1 d .
H3 H 0.1865 1.0849 0.4149 0.046 Uiso 1 1 calc R
C4 C 0.33539(13) 1.0800(2) 0.49849(9) 0.0311(3) Uani 1 1 d .
H4 H 0.3743 1.1731 0.4741 0.041 Uiso 1 1 calc R
C5 C 0.39033(12) 0.99327(18) 0.56955(8) 0.0257(3) Uani 1 1 d .
H5 H 0.4658 1.0285 0.5933 0.034 Uiso 1 1 calc R
C6 C 0.33182(11) 0.85309(17) 0.60519(8) 0.0222(3) Uani 1 1 d .
C7 C 0.38651(11) 0.74452(18) 0.68121(8) 0.0226(3) Uani 1 1 d .
H7 H 0.4037 0.8291 0.7284 0.030 Uiso 1 1 calc R
C8 C 0.49986(11) 0.64896(17) 0.66751(8) 0.0206(3) Uani 1 1 d .
C9 C 0.60741(12) 0.71099(19) 0.70819(8) 0.0256(3) Uani 1 1 d .
H9 H 0.6099 0.8094 0.7450 0.034 Uiso 1 1 calc R
C10 C 0.71172(12) 0.6264(2) 0.69408(9) 0.0301(3) Uani 1 1 d .
H10 H 0.7836 0.6682 0.7217 0.040 Uiso 1 1 calc R
C11 C 0.70916(12) 0.4808(2) 0.63934(9) 0.0300(3) Uani 1 1 d .
H11 H 0.7791 0.4254 0.6297 0.040 Uiso 1 1 calc R
C12 C 0.60207(13) 0.41735(19) 0.59882(8) 0.0279(3) Uani 1 1 d .
H12 H 0.6000 0.3187 0.5622 0.037 Uiso 1 1 calc R
C13 C 0.49813(12) 0.50072(18) 0.61287(8) 0.0240(3) Uani 1 1 d .
H13 H 0.4264 0.4574 0.5856 0.032 Uiso 1 1 calc R
C14 C 0.05719(14) 0.7086(3) 0.70500(12) 0.0455(4) Uani 1 1 d .
H14A H 0.0540 0.6269 0.7510 0.068 Uiso 1 1 calc R
H14B H -0.0185 0.7118 0.6708 0.068 Uiso 1 1 calc R
H14C H 0.0776 0.8301 0.7255 0.068 Uiso 1 1 calc R
C15 C 0.12455(17) 0.3996(2) 0.59595(12) 0.0485(4) Uani 1 1 d .
H15A H 0.1820 0.3581 0.5625 0.073 Uiso 1 1 calc R
H15B H 0.0493 0.4117 0.5618 0.073 Uiso 1 1 calc R
H15C H 0.1187 0.3120 0.6394 0.073 Uiso 1 1 calc R
O1 O 0.30144(8) 0.61100(13) 0.69996(6) 0.0284(2) Uani 1 1 d .
Si1 Si 0.17028(3) 0.62557(5) 0.64250(3) 0.02761(14) Uani 1 1 d .

loop_
_atom_site_aniso_label
_atom_site_aniso_U_11
_atom_site_aniso_U_22
_atom_site_aniso_U_33
_atom_site_aniso_U_23
_atom_site_aniso_U_13
_atom_site_aniso_U_12
C1 0.0235(7) 0.0220(7) 0.0324(7) -0.0016(6) 0.0038(5) 0.0010(5)
C2 0.0267(7) 0.0302(8) 0.0381(8) 0.0006(6) -0.0034(6) 0.0020(6)
C3 0.0393(8) 0.0311(8) 0.0326(8) 0.0066(6) 0.0009(6) 0.0085(7)
C4 0.0353(8) 0.0237(7) 0.0364(8) 0.0054(6) 0.0123(6) 0.0036(6)
C5 0.0234(6) 0.0215(7) 0.0331(7) -0.0015(5) 0.0071(5) 0.0006(5)
C6 0.0223(6) 0.0196(6) 0.0255(7) -0.0031(5) 0.0060(5) 0.0034(5)
C7 0.0211(6) 0.0226(6) 0.0246(6) -0.0010(5) 0.0052(5) -0.0009(5)
C8 0.0216(6) 0.0210(6) 0.0195(6) 0.0033(5) 0.0044(5) 0.0006(5)
C9 0.0255(7) 0.0246(7) 0.0268(7) -0.0027(6) 0.0039(5) -0.0031(6)
C10 0.0203(7) 0.0372(8) 0.0324(7) 0.0016(6) 0.0023(6) -0.0030(6)
C11 0.0257(7) 0.0350(8) 0.0308(7) 0.0064(6) 0.0097(6) 0.0084(6)
C12 0.0360(8) 0.0247(7) 0.0243(7) -0.0012(5) 0.0087(6) 0.0043(6)
C13 0.0253(7) 0.0245(7) 0.0217(6) -0.0009(5) 0.0013(5) -0.0013(5)
C14 0.0271(8) 0.0498(10) 0.0626(11) 0.0032(9) 0.0168(7) 0.0021(7)
C15 0.0495(10) 0.0315(9) 0.0618(11) -0.0022(8) -0.0015(9) -0.0115(8)
O1 0.0227(5) 0.0290(5) 0.0349(5) 0.0086(4) 0.0086(4) -0.0005(4)
Si1 0.0211(2) 0.0234(2) 0.0388(2) 0.00203(16) 0.00597(16) -0.00205(14)

loop_
_atom_type_symbol
_atom_type_description
_atom_type_scat_dispersion_real
_atom_type_scat_dispersion_imag
_atom_type_scat_source
C C 0.0033 0.0016 'International Tables Vol C Tables 4.2.6.8 and 6.1.1.4'
H H 0.0000 0.0000 'International Tables Vol C Tables 4.2.6.8 and 6.1.1.4'
O O 0.0106 0.0060 'International Tables Vol C Tables 4.2.6.8 and 6.1.1.4'
Si Si 0.0817 0.0704 'International Tables Vol C Tables 4.2.6.8 and 6.1.1.4'

loop_
_geom_angle_atom_site_label_1
_geom_angle_atom_site_label_2
_geom_angle_atom_site_label_3
_geom_angle
C2 C1 C6 118.78(13)
C2 C1 Si1 135.05(11)
C6 C1 Si1 106.13(10)
C3 C2 C1 120.40(13)
C2 C3 C4 120.27(13)
C5 C4 C3 120.24(14)
C4 C5 C6 119.48(13)
C5 C6 C1 120.77(12)
C5 C6 C7 123.42(12)
C1 C6 C7 115.81(12)
O1 C7 C8 110.04(10)
O1 C7 C6 108.02(10)
C8 C7 C6 112.27(10)
C9 C8 C13 118.99(12)
C9 C8 C7 120.12(12)
C13 C8 C7 120.88(11)
C8 C9 C10 120.19(13)
C11 C10 C9 120.39(13)
C10 C11 C12 119.78(13)
C13 C12 C11 120.01(13)
C12 C13 C8 120.64(12)
C7 O1 Si1 115.16(8)
O1 Si1 C15 110.76(7)
O1 Si1 C1 94.36(5)
C15 Si1 C1 117.03(8)
O1 Si1 C14 111.12(7)
C15 Si1 C14 109.43(9)
C1 Si1 C14 113.31(7)

loop_
_geom_bond_atom_site_label_1
_geom_bond_atom_site_label_2
_geom_bond_distance
C1 C2 1.396(2)
C1 C6 1.3991(18)
C1 Si1 1.8562(14)
C2 C3 1.380(2)
C3 C4 1.390(2)
C4 C5 1.384(2)
C5 C6 1.3905(19)
C6 C7 1.5221(18)
C7 O1 1.4383(16)
C7 C8 1.5167(17)
C8 C9 1.3866(18)
C8 C13 1.3940(18)
C9 C10 1.3916(19)
C10 C11 1.380(2)
C11 C12 1.385(2)
C12 C13 1.3838(19)
C14 Si1 1.8582(16)
C15 Si1 1.8509(17)
O1 Si1 1.6539(10)
